data_4316443
loop_
_publ_author_name
'Ghulam Abbas'
'Yanhua Lan'
'George E. Kostakis'
'Wolfgang Wernsdorfer'
'Christopher E. Anson'
'Annie K. Powell'

_publ_contact_author
; 
Annie K. Powell
;
_publ_contact_author_email annie.powell@kit.edu
_publ_contact_author_phone '+49 721 608 2135'
_publ_section_title
;
 Series of Isostructural Planar Lanthanide Complexes
 [LnIII4(\m3-OH)2(mdeaH)2(piv)8] with Single Molecule Magnet Behavior for
 the Dy4 Analogue
;
_journal_name_full 'Inorganic Chemistry'
_journal_page_first 8067
_journal_page_last 8072
_journal_paper_doi 10.1021/ic1011605
_journal_volume 49
_journal_year 2010
_chemical_formula_sum 'C50 H98 N2 O22 Tm4'
_chemical_formula_weight 1755.02
_chemical_name_systematic
; 
 ? 
;
_space_group_IT_number 2
_symmetry_cell_setting triclinic
_symmetry_space_group_name_Hall '-P 1'
_symmetry_space_group_name_H-M 'P -1'
_atom_sites_solution_hydrogens geom
_atom_sites_solution_primary direct
_atom_sites_solution_secondary difmap
_audit_creation_method SHELXL-97
_cell_angle_alpha 108.982(2)
_cell_angle_beta 98.675(2)
_cell_angle_gamma 102.879(2)
_cell_formula_units_Z 1
_cell_length_a 11.5849(13)
_cell_length_b 12.4410(14)
_cell_length_c 12.6697(15)
_cell_measurement_reflns_used 3728
_cell_measurement_temperature 100(2)
_cell_measurement_theta_max 26.56
_cell_measurement_theta_min 2.18
_cell_volume 1633.2(3)
_computing_cell_refinement 'SMART-NT 5.6 (Bruker AXS Inc., 2005)'
_computing_data_collection 'SMART-NT 5.6 (Bruker AXS Inc., 2005)'
_computing_data_reduction 'SAINT+ 6.45 (Bruker AXS Inc., 2003)'
_computing_molecular_graphics 'SHELXTL 6.14 (BrukerAXS Inc., 2003)'
_computing_publication_material 'SHELXTL 6.14 (BrukerAXS Inc., 2003)'
_computing_structure_refinement 'SHELXTL 6.14 (BrukerAXS Inc., 2003)'
_computing_structure_solution 'SHELXTL 6.14 (BrukerAXS Inc., 2003)'
_diffrn_ambient_temperature 100(2)
_diffrn_detector_area_resol_mean 8.333
_diffrn_measured_fraction_theta_full 0.989
_diffrn_measured_fraction_theta_max 0.884
_diffrn_measurement_device_type 'Bruker SMART Apex'
_diffrn_measurement_method 'CCD area detector'
_diffrn_radiation_monochromator graphite
_diffrn_radiation_source 'rotating anode'
_diffrn_radiation_type MoK\a
_diffrn_radiation_wavelength 0.71073
_diffrn_reflns_av_R_equivalents 0.0347
_diffrn_reflns_av_sigmaI/netI 0.0627
_diffrn_reflns_limit_h_max 15
_diffrn_reflns_limit_h_min -15
_diffrn_reflns_limit_k_max 16
_diffrn_reflns_limit_k_min -15
_diffrn_reflns_limit_l_max 16
_diffrn_reflns_limit_l_min -16
_diffrn_reflns_number 11085
_diffrn_reflns_theta_full 25.00
_diffrn_reflns_theta_max 27.91
_diffrn_reflns_theta_min 1.75
_exptl_absorpt_coefficient_mu 5.449
_exptl_absorpt_correction_T_max 0.525
_exptl_absorpt_correction_T_min 0.343
_exptl_absorpt_correction_type multi-scan
_exptl_absorpt_process_details 'SADABS (Bruker AXS Inc., 2005)'
_exptl_crystal_colour colourless
_exptl_crystal_density_diffrn 1.784
_exptl_crystal_density_method 'not measured'
_exptl_crystal_description block
_exptl_crystal_F_000 864
_exptl_crystal_size_max 0.21
_exptl_crystal_size_mid 0.18
_exptl_crystal_size_min 0.14
_refine_diff_density_max 2.151
_refine_diff_density_min -0.936
_refine_diff_density_rms 0.188
_refine_ls_extinction_method none
_refine_ls_goodness_of_fit_ref 1.009
_refine_ls_hydrogen_treatment mixed
_refine_ls_matrix_type full
_refine_ls_number_parameters 358
_refine_ls_number_reflns 6917
_refine_ls_number_restraints 3
_refine_ls_restrained_S_all 1.009
_refine_ls_R_factor_all 0.0651
_refine_ls_R_factor_gt 0.0409
_refine_ls_shift/su_max 0.001
_refine_ls_shift/su_mean 0.000
_refine_ls_structure_factor_coef Fsqd
_refine_ls_weighting_details 'calc w=1/[\s^2^(Fo^2^)+(0.0507P)^2^+0.0000P] where P=(Fo^2^+2Fc^2^)/3'
_refine_ls_weighting_scheme calc
_refine_ls_wR_factor_gt 0.0901
_refine_ls_wR_factor_ref 0.0996
_reflns_number_gt 5097
_reflns_number_total 6917
_reflns_threshold_expression >2sigma(I)
_cod_data_source_file ic1011605_si_002_5.cif
_cod_data_source_block ga17x
_cod_database_code 4316443

loop_
_symmetry_equiv_pos_as_xyz
'x, y, z'
'-x, -y, -z'

loop_
_atom_site_label
_atom_site_type_symbol
_atom_site_fract_x
_atom_site_fract_y
_atom_site_fract_z
_atom_site_U_iso_or_equiv
_atom_site_adp_type
_atom_site_occupancy
_atom_site_symmetry_multiplicity
_atom_site_calc_flag
_atom_site_refinement_flags
_atom_site_disorder_assembly
_atom_site_disorder_group
Tm1 Tm 0.39905(3) 0.33633(3) 0.39523(3) 0.02000(10) Uani 1 1 d D . .
Tm2 Tm 0.72609(3) 0.41954(3) 0.44033(3) 0.01986(10) Uani 1 1 d . . .
O1 O 0.5662(4) 0.4989(4) 0.4255(4) 0.0212(11) Uani 1 1 d D . .
H1 H 0.552(5) 0.519(3) 0.371(3) 0.025 Uiso 1 1 d D . .
N1 N 0.7456(5) 0.2117(5) 0.4064(5) 0.0245(14) Uani 1 1 d . . .
C1 C 0.7037(8) 0.1870(7) 0.5032(8) 0.035(2) Uani 1 1 d . . .
H1A H 0.7606 0.2424 0.5772 0.042 Uiso 1 1 calc R . .
H1B H 0.7011 0.1048 0.4960 0.042 Uiso 1 1 calc R . .
C2 C 0.5758(7) 0.2029(7) 0.4997(8) 0.0309(19) Uani 1 1 d . . .
H2A H 0.5146 0.1308 0.4415 0.037 Uiso 1 1 calc R . .
H2B H 0.5573 0.2132 0.5755 0.037 Uiso 1 1 calc R . .
O2 O 0.5681(4) 0.3031(4) 0.4721(4) 0.0225(11) Uani 1 1 d . . .
C3 C 0.8758(7) 0.2171(7) 0.4179(8) 0.0331(19) Uani 1 1 d . . .
H3A H 0.8839 0.1356 0.3930 0.040 Uiso 1 1 calc R . .
H3B H 0.9208 0.2600 0.4995 0.040 Uiso 1 1 calc R . .
C4 C 0.9313(7) 0.2819(6) 0.3433(7) 0.0311(19) Uani 1 1 d . . .
H4A H 1.0198 0.2908 0.3544 0.037 Uiso 1 1 calc R . .
H4B H 0.8907 0.2377 0.2608 0.037 Uiso 1 1 calc R . .
O3 O 0.9091(5) 0.3973(5) 0.3842(5) 0.0278(13) Uani 1 1 d . . .
H3 H 0.928(8) 0.427(8) 0.346(8) 0.033 Uiso 1 1 d . . .
C5 C 0.6709(8) 0.1174(7) 0.2971(8) 0.041(2) Uani 1 1 d . . .
H5A H 0.6853 0.0416 0.2928 0.061 Uiso 1 1 calc R . .
H5B H 0.6934 0.1370 0.2326 0.061 Uiso 1 1 calc R . .
H5C H 0.5844 0.1110 0.2932 0.061 Uiso 1 1 calc R . .
O4 O 0.7119(4) 0.5373(4) 0.6386(4) 0.0214(11) Uani 1 1 d . . .
O5 O 0.8654(4) 0.4653(4) 0.6209(4) 0.0246(11) Uani 1 1 d . . .
C6 C 0.8030(6) 0.5124(6) 0.6843(6) 0.0200(15) Uani 1 1 d . . .
C7 C 0.8310(7) 0.5323(6) 0.8105(7) 0.0262(17) Uani 1 1 d . . .
C8 C 0.7421(12) 0.5844(12) 0.8719(9) 0.088(5) Uani 1 1 d . . .
H8A H 0.6595 0.5297 0.8374 0.132 Uiso 1 1 calc R . .
H8B H 0.7441 0.6608 0.8645 0.132 Uiso 1 1 calc R . .
H8C H 0.7652 0.5965 0.9535 0.132 Uiso 1 1 calc R . .
C9 C 0.8351(10) 0.4191(9) 0.8271(9) 0.058(3) Uani 1 1 d . . .
H9A H 0.7543 0.3608 0.7936 0.087 Uiso 1 1 calc R . .
H9B H 0.8590 0.4349 0.9095 0.087 Uiso 1 1 calc R . .
H9C H 0.8947 0.3877 0.7890 0.087 Uiso 1 1 calc R . .
C10 C 0.9606(10) 0.6213(11) 0.8669(10) 0.079(4) Uani 1 1 d . . .
H10A H 1.0198 0.5888 0.8291 0.118 Uiso 1 1 calc R . .
H10B H 0.9822 0.6343 0.9488 0.118 Uiso 1 1 calc R . .
H10C H 0.9616 0.6970 0.8584 0.118 Uiso 1 1 calc R . .
O6 O 0.7113(5) 0.7262(4) 0.4888(5) 0.0357(14) Uani 1 1 d . . .
O7 O 0.8202(4) 0.5991(4) 0.4362(5) 0.0281(12) Uani 1 1 d . . .
C11 C 0.7780(7) 0.6819(6) 0.4285(7) 0.0273(17) Uani 1 1 d . . .
C12 C 0.8028(8) 0.7317(7) 0.3346(7) 0.036(2) Uani 1 1 d . . .
C13 C 0.6812(11) 0.7109(14) 0.2554(10) 0.096(5) Uani 1 1 d . . .
H13A H 0.6418 0.6253 0.2157 0.144 Uiso 1 1 calc R . .
H13B H 0.6946 0.7471 0.1985 0.144 Uiso 1 1 calc R . .
H13C H 0.6286 0.7468 0.3007 0.144 Uiso 1 1 calc R . .
C14 C 0.8818(9) 0.6719(8) 0.2653(8) 0.048(2) Uani 1 1 d . . .
H14A H 0.8409 0.5863 0.2283 0.072 Uiso 1 1 calc R . .
H14B H 0.9605 0.6854 0.3164 0.072 Uiso 1 1 calc R . .
H14C H 0.8953 0.7051 0.2064 0.072 Uiso 1 1 calc R . .
C15 C 0.8598(13) 0.8661(9) 0.3923(11) 0.083(4) Uani 1 1 d . . .
H15A H 0.8759 0.8993 0.3338 0.124 Uiso 1 1 calc R . .
H15B H 0.9365 0.8836 0.4480 0.124 Uiso 1 1 calc R . .
H15C H 0.8034 0.9017 0.4321 0.124 Uiso 1 1 calc R . .
O8 O 0.4540(5) 0.2960(4) 0.2194(4) 0.0283(12) Uani 1 1 d . . .
O9 O 0.6556(5) 0.3429(4) 0.2479(4) 0.0287(12) Uani 1 1 d . . .
C16 C 0.5487(7) 0.3016(6) 0.1833(6) 0.0232(16) Uani 1 1 d . . .
C17 C 0.5393(7) 0.2584(7) 0.0522(7) 0.0314(18) Uani 1 1 d . . .
C18 C 0.4131(11) 0.1708(9) -0.0139(9) 0.068(3) Uani 1 1 d . . .
H18A H 0.4081 0.1443 -0.0967 0.103 Uiso 1 1 calc R . .
H18B H 0.3500 0.2102 0.0034 0.103 Uiso 1 1 calc R . .
H18C H 0.4005 0.1021 0.0093 0.103 Uiso 1 1 calc R . .
C19 C 0.6398(12) 0.2057(13) 0.0239(9) 0.098(5) Uani 1 1 d . . .
H19A H 0.7187 0.2646 0.0669 0.147 Uiso 1 1 calc R . .
H19B H 0.6346 0.1822 -0.0588 0.147 Uiso 1 1 calc R . .
H19C H 0.6322 0.1358 0.0450 0.147 Uiso 1 1 calc R . .
C20 C 0.5540(10) 0.3695(9) 0.0200(9) 0.060(3) Uani 1 1 d . . .
H20A H 0.6348 0.4257 0.0609 0.091 Uiso 1 1 calc R . .
H20B H 0.4909 0.4072 0.0418 0.091 Uiso 1 1 calc R . .
H20C H 0.5455 0.3459 -0.0632 0.091 Uiso 1 1 calc R . .
O10 O 0.3458(4) 0.1262(4) 0.3113(5) 0.0288(12) Uani 1 1 d . . .
O11 O 0.2100(5) 0.2139(4) 0.2677(5) 0.0352(14) Uani 1 1 d . . .
C21 C 0.2404(7) 0.1196(7) 0.2608(7) 0.0272(17) Uani 1 1 d . . .
C22 C 0.1494(7) -0.0019(6) 0.1902(7) 0.0284(18) Uani 1 1 d . . .
C23 C 0.1784(9) -0.0976(7) 0.2278(9) 0.053(3) Uani 1 1 d . . .
H23A H 0.2604 -0.1016 0.2199 0.080 Uiso 1 1 calc R . .
H23B H 0.1186 -0.1742 0.1796 0.080 Uiso 1 1 calc R . .
H23C H 0.1752 -0.0795 0.3084 0.080 Uiso 1 1 calc R . .
C24 C 0.0190(7) 0.0032(7) 0.2020(8) 0.040(2) Uani 1 1 d . . .
H24A H 0.0147 0.0186 0.2820 0.060 Uiso 1 1 calc R . .
H24B H -0.0405 -0.0728 0.1518 0.060 Uiso 1 1 calc R . .
H24C H 0.0007 0.0671 0.1796 0.060 Uiso 1 1 calc R . .
C25 C 0.1533(8) -0.0258(8) 0.0668(8) 0.046(2) Uani 1 1 d . . .
H25A H 0.2349 -0.0300 0.0575 0.069 Uiso 1 1 calc R . .
H25B H 0.1350 0.0384 0.0452 0.069 Uiso 1 1 calc R . .
H25C H 0.0927 -0.1014 0.0173 0.069 Uiso 1 1 calc R . .

loop_
_atom_site_aniso_label
_atom_site_aniso_U_11
_atom_site_aniso_U_22
_atom_site_aniso_U_33
_atom_site_aniso_U_23
_atom_site_aniso_U_13
_atom_site_aniso_U_12
Tm1 0.01390(17) 0.01832(17) 0.0281(2) 0.00733(14) 0.00618(14) 0.00647(13)
Tm2 0.01394(17) 0.02173(17) 0.0259(2) 0.00869(14) 0.00653(14) 0.00813(13)
O1 0.016(3) 0.028(3) 0.027(3) 0.016(2) 0.008(2) 0.010(2)
N1 0.019(3) 0.027(3) 0.027(4) 0.009(3) 0.007(3) 0.006(3)
C1 0.038(5) 0.023(4) 0.048(5) 0.015(4) 0.011(4) 0.014(4)
C2 0.023(4) 0.030(4) 0.053(5) 0.030(4) 0.012(4) 0.011(3)
O2 0.016(3) 0.020(2) 0.036(3) 0.015(2) 0.007(2) 0.007(2)
C3 0.024(4) 0.031(4) 0.046(5) 0.014(4) 0.002(4) 0.016(3)
C4 0.023(4) 0.028(4) 0.046(5) 0.012(4) 0.012(4) 0.014(3)
O3 0.021(3) 0.028(3) 0.039(4) 0.013(2) 0.014(2) 0.010(2)
C5 0.048(6) 0.030(4) 0.044(5) 0.012(4) 0.008(4) 0.016(4)
O4 0.011(2) 0.021(2) 0.030(3) 0.008(2) 0.000(2) 0.005(2)
O5 0.019(3) 0.031(3) 0.026(3) 0.010(2) 0.009(2) 0.012(2)
C6 0.018(4) 0.017(3) 0.029(4) 0.013(3) 0.009(3) 0.004(3)
C7 0.029(4) 0.021(4) 0.032(4) 0.010(3) 0.007(3) 0.015(3)
C8 0.142(12) 0.141(12) 0.048(7) 0.058(8) 0.048(8) 0.118(11)
C9 0.089(8) 0.058(6) 0.052(6) 0.033(5) 0.031(6) 0.045(6)
C10 0.073(9) 0.095(9) 0.051(7) 0.034(7) -0.003(6) -0.006(7)
O6 0.035(3) 0.025(3) 0.046(4) 0.008(3) 0.025(3) 0.006(2)
O7 0.018(3) 0.029(3) 0.039(3) 0.017(2) 0.007(2) 0.005(2)
C11 0.021(4) 0.026(4) 0.028(4) 0.011(3) 0.000(3) -0.005(3)
C12 0.046(5) 0.033(4) 0.036(5) 0.017(4) 0.012(4) 0.016(4)
C13 0.091(10) 0.182(15) 0.049(7) 0.047(9) 0.024(7) 0.096(11)
C14 0.052(6) 0.052(6) 0.051(6) 0.025(5) 0.025(5) 0.022(5)
C15 0.135(12) 0.038(6) 0.105(10) 0.043(6) 0.074(9) 0.029(7)
O8 0.029(3) 0.027(3) 0.030(3) 0.011(2) 0.008(2) 0.009(2)
O9 0.025(3) 0.033(3) 0.030(3) 0.012(2) 0.008(2) 0.012(2)
C16 0.030(4) 0.017(3) 0.029(4) 0.010(3) 0.013(4) 0.014(3)
C17 0.033(5) 0.034(4) 0.032(5) 0.012(4) 0.012(4) 0.018(4)
C18 0.087(9) 0.057(7) 0.038(6) 0.004(5) 0.023(6) -0.008(6)
C19 0.117(11) 0.179(15) 0.034(6) 0.030(8) 0.030(7) 0.119(11)
C20 0.068(8) 0.069(7) 0.041(6) 0.029(5) 0.009(5) 0.004(6)
O10 0.020(3) 0.025(3) 0.039(3) 0.007(2) 0.003(2) 0.011(2)
O11 0.020(3) 0.022(3) 0.058(4) 0.011(3) 0.001(3) 0.007(2)
C21 0.020(4) 0.029(4) 0.028(4) 0.007(3) 0.003(3) 0.006(3)
C22 0.028(4) 0.021(4) 0.032(5) 0.004(3) 0.010(4) 0.007(3)
C23 0.048(6) 0.024(4) 0.077(8) 0.021(5) -0.004(5) 0.001(4)
C24 0.031(5) 0.034(5) 0.045(6) 0.005(4) 0.007(4) 0.002(4)
C25 0.039(5) 0.034(5) 0.058(7) 0.012(4) 0.015(5) 0.005(4)

loop_
_atom_type_symbol
_atom_type_description
_atom_type_scat_dispersion_real
_atom_type_scat_dispersion_imag
_atom_type_scat_source
C C 0.0033 0.0016 'International Tables Vol C Tables 4.2.6.8 and 6.1.1.4'
H H 0.0000 0.0000 'International Tables Vol C Tables 4.2.6.8 and 6.1.1.4'
N N 0.0061 0.0033 'International Tables Vol C Tables 4.2.6.8 and 6.1.1.4'
O O 0.0106 0.0060 'International Tables Vol C Tables 4.2.6.8 and 6.1.1.4'
Tm Tm -0.3139 5.2483 'International Tables Vol C Tables 4.2.6.8 and 6.1.1.4'

loop_
_geom_angle_atom_site_label_1
_geom_angle_atom_site_label_2
_geom_angle_atom_site_label_3
_geom_angle
_geom_angle_site_symmetry_1
_geom_angle_site_symmetry_3
_geom_angle_publ_flag
O2 Tm1 O6 93.71(19) . 2_666 ?
O2 Tm1 O8 90.14(18) . . ?
O6 Tm1 O8 149.54(18) 2_666 . ?
O2 Tm1 O4 152.16(16) . 2_666 ?
O6 Tm1 O4 96.88(18) 2_666 2_666 ?
O8 Tm1 O4 93.56(17) . 2_666 ?
O2 Tm1 O1 71.82(16) . . ?
O6 Tm1 O1 134.85(18) 2_666 . ?
O8 Tm1 O1 74.83(17) . . ?
O4 Tm1 O1 82.55(16) 2_666 . ?
O2 Tm1 O11 134.59(17) . . ?
O6 Tm1 O11 76.2(2) 2_666 . ?
O8 Tm1 O11 79.65(19) . . ?
O4 Tm1 O11 73.12(16) 2_666 . ?
O1 Tm1 O11 143.32(18) . . ?
O2 Tm1 O10 79.00(17) . . ?
O6 Tm1 O10 75.94(18) 2_666 . ?
O8 Tm1 O10 75.18(18) . . ?
O4 Tm1 O10 128.57(16) 2_666 . ?
O1 Tm1 O10 137.60(17) . . ?
O11 Tm1 O10 55.59(16) . . ?
O2 Tm1 O1 87.68(16) . 2_666 ?
O6 Tm1 O1 70.80(17) 2_666 2_666 ?
O8 Tm1 O1 139.60(17) . 2_666 ?
O4 Tm1 O1 71.80(16) 2_666 2_666 ?
O1 Tm1 O1 66.2(2) . 2_666 ?
O11 Tm1 O1 127.59(17) . 2_666 ?
O10 Tm1 O1 143.17(18) . 2_666 ?
O2 Tm2 O9 94.62(19) . . ?
O2 Tm2 O7 149.19(17) . . ?
O9 Tm2 O7 91.15(19) . . ?
O2 Tm2 O1 72.71(16) . . ?
O9 Tm2 O1 80.67(18) . . ?
O7 Tm2 O1 78.45(17) . . ?
O2 Tm2 O3 135.66(17) . . ?
O9 Tm2 O3 80.11(19) . . ?
O7 Tm2 O3 75.15(18) . . ?
O1 Tm2 O3 146.81(18) . . ?
O2 Tm2 O5 96.03(17) . . ?
O9 Tm2 O5 156.27(17) . . ?
O7 Tm2 O5 90.49(18) . . ?
O1 Tm2 O5 122.79(16) . . ?
O3 Tm2 O5 77.44(18) . . ?
O2 Tm2 O4 75.32(17) . . ?
O9 Tm2 O4 151.39(16) . . ?
O7 Tm2 O4 85.28(17) . . ?
O1 Tm2 O4 70.79(16) . . ?
O3 Tm2 O4 125.79(17) . . ?
O5 Tm2 O4 52.31(15) . . ?
O2 Tm2 N1 67.54(17) . . ?
O9 Tm2 N1 82.46(19) . . ?
O7 Tm2 N1 143.26(19) . . ?
O1 Tm2 N1 135.07(18) . . ?
O3 Tm2 N1 68.12(18) . . ?
O5 Tm2 N1 82.13(18) . . ?
O4 Tm2 N1 116.45(17) . . ?
Tm2 O1 Tm1 101.69(18) . . ?
Tm2 O1 Tm1 107.30(19) . 2_666 ?
Tm1 O1 Tm1 113.8(2) . 2_666 ?
Tm2 O1 H1 118(4) . . ?
Tm1 O1 H1 106(3) . . ?
Tm1 O1 H1 110(3) 2_666 . ?
C5 N1 C3 110.4(6) . . ?
C5 N1 C1 109.2(6) . . ?
C3 N1 C1 109.9(6) . . ?
C5 N1 Tm2 116.2(5) . . ?
C3 N1 Tm2 108.5(4) . . ?
C1 N1 Tm2 102.4(4) . . ?
N1 C1 C2 108.3(6) . . ?
N1 C1 H1A 110.0 . . ?
C2 C1 H1A 110.0 . . ?
N1 C1 H1B 110.0 . . ?
C2 C1 H1B 110.0 . . ?
H1A C1 H1B 108.4 . . ?
O2 C2 C1 110.8(6) . . ?
O2 C2 H2A 109.5 . . ?
C1 C2 H2A 109.5 . . ?
O2 C2 H2B 109.5 . . ?
C1 C2 H2B 109.5 . . ?
H2A C2 H2B 108.1 . . ?
C2 O2 Tm1 127.0(4) . . ?
C2 O2 Tm2 122.8(4) . . ?
Tm1 O2 Tm2 106.99(19) . . ?
N1 C3 C4 110.2(6) . . ?
N1 C3 H3A 109.6 . . ?
C4 C3 H3A 109.6 . . ?
N1 C3 H3B 109.6 . . ?
C4 C3 H3B 109.6 . . ?
H3A C3 H3B 108.1 . . ?
O3 C4 C3 104.4(6) . . ?
O3 C4 H4A 110.9 . . ?
C3 C4 H4A 110.9 . . ?
O3 C4 H4B 110.9 . . ?
C3 C4 H4B 110.9 . . ?
H4A C4 H4B 108.9 . . ?
C4 O3 Tm2 121.7(4) . . ?
C4 O3 H3 107(7) . . ?
Tm2 O3 H3 116(7) . . ?
N1 C5 H5A 109.5 . . ?
N1 C5 H5B 109.5 . . ?
H5A C5 H5B 109.5 . . ?
N1 C5 H5C 109.5 . . ?
H5A C5 H5C 109.5 . . ?
H5B C5 H5C 109.5 . . ?
C6 O4 Tm1 155.3(4) . 2_666 ?
C6 O4 Tm2 91.1(4) . . ?
Tm1 O4 Tm2 102.86(18) 2_666 . ?
C6 O5 Tm2 96.7(4) . . ?
O5 C6 O4 118.5(7) . . ?
O5 C6 C7 120.5(6) . . ?
O4 C6 C7 120.9(6) . . ?
C9 C7 C6 110.6(6) . . ?
C9 C7 C8 110.3(8) . . ?
C6 C7 C8 113.0(6) . . ?
C9 C7 C10 106.9(8) . . ?
C6 C7 C10 107.7(7) . . ?
C8 C7 C10 108.1(9) . . ?
C7 C8 H8A 109.5 . . ?
C7 C8 H8B 109.5 . . ?
H8A C8 H8B 109.5 . . ?
C7 C8 H8C 109.5 . . ?
H8A C8 H8C 109.5 . . ?
H8B C8 H8C 109.5 . . ?
C7 C9 H9A 109.5 . . ?
C7 C9 H9B 109.5 . . ?
H9A C9 H9B 109.5 . . ?
C7 C9 H9C 109.5 . . ?
H9A C9 H9C 109.5 . . ?
H9B C9 H9C 109.5 . . ?
C7 C10 H10A 109.5 . . ?
C7 C10 H10B 109.5 . . ?
H10A C10 H10B 109.5 . . ?
C7 C10 H10C 109.5 . . ?
H10A C10 H10C 109.5 . . ?
H10B C10 H10C 109.5 . . ?
C11 O6 Tm1 132.6(5) . 2_666 ?
C11 O7 Tm2 130.6(5) . . ?
O7 C11 O6 125.4(7) . . ?
O7 C11 C12 119.2(7) . . ?
O6 C11 C12 115.4(7) . . ?
C14 C12 C13 109.4(8) . . ?
C14 C12 C15 112.3(8) . . ?
C13 C12 C15 106.8(9) . . ?
C14 C12 C11 111.6(7) . . ?
C13 C12 C11 108.2(8) . . ?
C15 C12 C11 108.4(7) . . ?
C12 C13 H13A 109.5 . . ?
C12 C13 H13B 109.5 . . ?
H13A C13 H13B 109.5 . . ?
C12 C13 H13C 109.5 . . ?
H13A C13 H13C 109.5 . . ?
H13B C13 H13C 109.5 . . ?
C12 C14 H14A 109.5 . . ?
C12 C14 H14B 109.5 . . ?
H14A C14 H14B 109.5 . . ?
C12 C14 H14C 109.5 . . ?
H14A C14 H14C 109.5 . . ?
H14B C14 H14C 109.5 . . ?
C12 C15 H15A 109.5 . . ?
C12 C15 H15B 109.5 . . ?
H15A C15 H15B 109.5 . . ?
C12 C15 H15C 109.5 . . ?
H15A C15 H15C 109.5 . . ?
H15B C15 H15C 109.5 . . ?
C16 O8 Tm1 138.5(5) . . ?
C16 O9 Tm2 132.4(5) . . ?
O8 C16 O9 124.0(7) . . ?
O8 C16 C17 119.9(7) . . ?
O9 C16 C17 116.2(6) . . ?
C19 C17 C18 112.0(9) . . ?
C19 C17 C20 108.7(9) . . ?
C18 C17 C20 108.6(8) . . ?
C19 C17 C16 110.6(7) . . ?
C18 C17 C16 110.2(7) . . ?
C20 C17 C16 106.6(7) . . ?
C17 C18 H18A 109.5 . . ?
C17 C18 H18B 109.5 . . ?
H18A C18 H18B 109.5 . . ?
C17 C18 H18C 109.5 . . ?
H18A C18 H18C 109.5 . . ?
H18B C18 H18C 109.5 . . ?
C17 C19 H19A 109.5 . . ?
C17 C19 H19B 109.5 . . ?
H19A C19 H19B 109.5 . . ?
C17 C19 H19C 109.5 . . ?
H19A C19 H19C 109.5 . . ?
H19B C19 H19C 109.5 . . ?
C17 C20 H20A 109.5 . . ?
C17 C20 H20B 109.5 . . ?
H20A C20 H20B 109.5 . . ?
C17 C20 H20C 109.5 . . ?
H20A C20 H20C 109.5 . . ?
H20B C20 H20C 109.5 . . ?
C21 O10 Tm1 91.9(4) . . ?
C21 O11 Tm1 91.9(4) . . ?
O10 C21 O11 120.5(7) . . ?
O10 C21 C22 119.6(7) . . ?
O11 C21 C22 120.0(6) . . ?
O10 C21 Tm1 60.5(4) . . ?
O11 C21 Tm1 60.1(4) . . ?
C22 C21 Tm1 177.5(6) . . ?
C25 C22 C23 111.4(7) . . ?
C25 C22 C21 106.5(6) . . ?
C23 C22 C21 112.1(7) . . ?
C25 C22 C24 108.3(7) . . ?
C23 C22 C24 109.2(7) . . ?
C21 C22 C24 109.2(6) . . ?
C22 C23 H23A 109.5 . . ?
C22 C23 H23B 109.5 . . ?
H23A C23 H23B 109.5 . . ?
C22 C23 H23C 109.5 . . ?
H23A C23 H23C 109.5 . . ?
H23B C23 H23C 109.5 . . ?
C22 C24 H24A 109.5 . . ?
C22 C24 H24B 109.5 . . ?
H24A C24 H24B 109.5 . . ?
C22 C24 H24C 109.5 . . ?
H24A C24 H24C 109.5 . . ?
H24B C24 H24C 109.5 . . ?
C22 C25 H25A 109.5 . . ?
C22 C25 H25B 109.5 . . ?
H25A C25 H25B 109.5 . . ?
C22 C25 H25C 109.5 . . ?
H25A C25 H25C 109.5 . . ?
H25B C25 H25C 109.5 . . ?

loop_
_geom_bond_atom_site_label_1
_geom_bond_atom_site_label_2
_geom_bond_distance
_geom_bond_site_symmetry_2
_geom_bond_publ_flag
Tm1 O2 2.237(5) . ?
Tm1 O6 2.295(5) 2_666 ?
Tm1 O8 2.337(5) . ?
Tm1 O4 2.341(4) 2_666 ?
Tm1 O1 2.348(5) . ?
Tm1 O11 2.360(5) . ?
Tm1 O10 2.371(5) . ?
Tm1 O1 2.419(5) 2_666 ?
Tm2 O2 2.243(5) . ?
Tm2 O9 2.250(5) . ?
Tm2 O7 2.278(5) . ?
Tm2 O1 2.296(4) . ?
Tm2 O3 2.380(5) . ?
Tm2 O5 2.407(5) . ?
Tm2 O4 2.515(5) . ?
Tm2 N1 2.547(6) . ?
O1 Tm1 2.419(5) 2_666 ?
O1 H1 0.82(3) . ?
N1 C5 1.473(10) . ?
N1 C3 1.477(9) . ?
N1 C1 1.481(10) . ?
C1 C2 1.533(10) . ?
C1 H1A 0.9900 . ?
C1 H1B 0.9900 . ?
C2 O2 1.417(8) . ?
C2 H2A 0.9900 . ?
C2 H2B 0.9900 . ?
C3 C4 1.549(11) . ?
C3 H3A 0.9900 . ?
C3 H3B 0.9900 . ?
C4 O3 1.455(8) . ?
C4 H4A 0.9900 . ?
C4 H4B 0.9900 . ?
O3 H3 0.72(8) . ?
C5 H5A 0.9800 . ?
C5 H5B 0.9800 . ?
C5 H5C 0.9800 . ?
O4 C6 1.274(8) . ?
O4 Tm1 2.341(4) 2_666 ?
O5 C6 1.252(8) . ?
C6 C7 1.508(10) . ?
C7 C9 1.500(11) . ?
C7 C8 1.516(12) . ?
C7 C10 1.553(13) . ?
C8 H8A 0.9800 . ?
C8 H8B 0.9800 . ?
C8 H8C 0.9800 . ?
C9 H9A 0.9800 . ?
C9 H9B 0.9800 . ?
C9 H9C 0.9800 . ?
C10 H10A 0.9800 . ?
C10 H10B 0.9800 . ?
C10 H10C 0.9800 . ?
O6 C11 1.257(9) . ?
O6 Tm1 2.295(5) 2_666 ?
O7 C11 1.259(9) . ?
C11 C12 1.544(11) . ?
C12 C14 1.511(12) . ?
C12 C13 1.518(13) . ?
C12 C15 1.528(12) . ?
C13 H13A 0.9800 . ?
C13 H13B 0.9800 . ?
C13 H13C 0.9800 . ?
C14 H14A 0.9800 . ?
C14 H14B 0.9800 . ?
C14 H14C 0.9800 . ?
C15 H15A 0.9800 . ?
C15 H15B 0.9800 . ?
C15 H15C 0.9800 . ?
O8 C16 1.247(8) . ?
O9 C16 1.267(9) . ?
C16 C17 1.548(11) . ?
C17 C19 1.493(12) . ?
C17 C18 1.534(13) . ?
C17 C20 1.546(12) . ?
C18 H18A 0.9800 . ?
C18 H18B 0.9800 . ?
C18 H18C 0.9800 . ?
C19 H19A 0.9800 . ?
C19 H19B 0.9800 . ?
C19 H19C 0.9800 . ?
C20 H20A 0.9800 . ?
C20 H20B 0.9800 . ?
C20 H20C 0.9800 . ?
O10 C21 1.261(8) . ?
O11 C21 1.280(8) . ?
C21 C22 1.524(10) . ?
C22 C25 1.503(12) . ?
C22 C23 1.502(11) . ?
C22 C24 1.554(11) . ?
C23 H23A 0.9800 . ?
C23 H23B 0.9800 . ?
C23 H23C 0.9800 . ?
C24 H24A 0.9800 . ?
C24 H24B 0.9800 . ?
C24 H24C 0.9800 . ?
C25 H25A 0.9800 . ?
C25 H25B 0.9800 . ?
C25 H25C 0.9800 . ?

loop_
_geom_hbond_atom_site_label_D
_geom_hbond_atom_site_label_H
_geom_hbond_atom_site_label_A
_geom_hbond_distance_DH
_geom_hbond_distance_HA
_geom_hbond_distance_DA
_geom_hbond_angle_DHA
_geom_hbond_site_symmetry_A
O3 H3 O5 0.72(8) 2.37(9) 2.807(7) 121(9) 2_766
